data_7114390
loop_
_publ_author_name
'Mukhopadhyay, Sumitra'
'Staples, Richard J.'
'Armstrong, William H.'

_publ_section_title
;
 Toward synthetic models for high oxidation state forms of the Photosystem
 II active site metal cluster: the first tetranuclear manganese cluster
 containing a [Mn4(&#x00B5;-O)5]6+ coreElectronic supplementary
 information (ESI) available: Full ORTEP of cation, ESI mass spectrum and
 1H NMR spectrum. 3D Picture of the crystal structure. See
 http://www.rsc.org/suppdata/cc/b1/b111554e/
;
_journal_issue 8
_journal_name_full 'Chemical Communications'
_journal_page_first 864
_journal_paper_doi 10.1039/b111554e
_journal_year 2002
_chemical_formula_sum 'C80 H82 Cl4 Mn4 N16 O23'
_chemical_formula_weight 1997.18
_chemical_name_systematic
; 
? 
;
_space_group_IT_number 2
_symmetry_space_group_name_Hall '-P 1'
_symmetry_space_group_name_H-M 'P -1'
_atom_sites_solution_hydrogens geom
_atom_sites_solution_primary direct
_atom_sites_solution_secondary difmap
_audit_creation_method SHELXL-97
_cell_angle_alpha 92.786(3)
_cell_angle_beta 99.273(3)
_cell_angle_gamma 102.050(3)
_cell_formula_units_Z 2
_cell_length_a 13.628(2)
_cell_length_b 16.920(3)
_cell_length_c 20.279(3)
_cell_measurement_temperature 213(2)
_cell_volume 4496.8(12)
_computing_structure_refinement 'SHELXL-97 (Sheldrick, 1997)'
_computing_structure_solution 'SHELXS-97 (Sheldrick, 1990)'
_diffrn_ambient_temperature 213(2)
_diffrn_measured_fraction_theta_full 0.928
_diffrn_measured_fraction_theta_max 0.928
_diffrn_radiation_monochromator graphite
_diffrn_radiation_source 'fine-focus sealed tube'
_diffrn_radiation_type MoK\a
_diffrn_radiation_wavelength 0.71073
_diffrn_reflns_av_R_equivalents 0.0376
_diffrn_reflns_av_sigmaI/netI 0.0506
_diffrn_reflns_limit_h_max 18
_diffrn_reflns_limit_h_min -18
_diffrn_reflns_limit_k_max 21
_diffrn_reflns_limit_k_min -22
_diffrn_reflns_limit_l_max 26
_diffrn_reflns_limit_l_min -12
_diffrn_reflns_number 29896
_diffrn_reflns_theta_full 28.32
_diffrn_reflns_theta_max 28.32
_diffrn_reflns_theta_min 1.53
_exptl_absorpt_coefficient_mu 0.748
_exptl_crystal_density_diffrn 1.475
_exptl_crystal_density_method 'not measured'
_exptl_crystal_F_000 2052
_refine_diff_density_max 0.820
_refine_diff_density_min -0.620
_refine_diff_density_rms 0.077
_refine_ls_extinction_method none
_refine_ls_goodness_of_fit_ref 1.006
_refine_ls_hydrogen_treatment mixed
_refine_ls_matrix_type full
_refine_ls_number_parameters 1171
_refine_ls_number_reflns 20802
_refine_ls_number_restraints 0
_refine_ls_restrained_S_all 1.006
_refine_ls_R_factor_all 0.0775
_refine_ls_R_factor_gt 0.0495
_refine_ls_shift/su_max 0.134
_refine_ls_shift/su_mean 0.004
_refine_ls_structure_factor_coef Fsqd
_refine_ls_weighting_details 'calc w=1/[\s^2^(Fo^2^)+(0.0743P)^2^+3.3259P] where P=(Fo^2^+2Fc^2^)/3'
_refine_ls_weighting_scheme calc
_refine_ls_wR_factor_gt 0.1309
_refine_ls_wR_factor_ref 0.1503
_reflns_number_gt 14735
_reflns_number_total 20802
_reflns_threshold_expression >2sigma(I)
_cod_data_source_file b111554e.txt
_cod_data_source_block sm55t
_cod_original_cell_volume 4496.8(13)
_cod_database_code 7114390

loop_
_symmetry_equiv_pos_as_xyz
'x, y, z'
'-x, -y, -z'

loop_
_atom_site_label
_atom_site_type_symbol
_atom_site_fract_x
_atom_site_fract_y
_atom_site_fract_z
_atom_site_U_iso_or_equiv
_atom_site_adp_type
_atom_site_occupancy
_atom_site_symmetry_multiplicity
_atom_site_calc_flag
_atom_site_refinement_flags
_atom_site_disorder_assembly
_atom_site_disorder_group
Mn1 Mn 0.18644(3) 0.47415(2) 0.21953(2) 0.02570(10) Uani 1 1 d . . .
Mn2 Mn -0.00169(3) 0.32475(2) 0.17510(2) 0.02592(10) Uani 1 1 d . . .
Mn3 Mn 0.10615(3) 0.18808(2) 0.24777(2) 0.02704(10) Uani 1 1 d . . .
Mn4 Mn 0.10349(3) 0.35312(3) 0.32954(2) 0.02862(10) Uani 1 1 d . . .
O1 O 0.02834(18) 0.26988(13) 0.37596(11) 0.0400(5) Uani 1 1 d . . .
O2 O -0.00212(14) 0.34397(12) 0.26252(10) 0.0313(4) Uani 1 1 d . . .
O3 O -0.05842(15) 0.41930(12) 0.15331(11) 0.0338(5) Uani 1 1 d . . .
O4 O 0.18419(14) 0.43967(11) 0.29996(10) 0.0295(4) Uani 1 1 d . . .
O5 O 0.16530(14) 0.27996(12) 0.29709(10) 0.0310(4) Uani 1 1 d . . .
O6 O 0.12375(14) 0.38288(11) 0.17191(10) 0.0281(4) Uani 1 1 d . . .
O7 O 0.03611(14) 0.22824(11) 0.18193(10) 0.0281(4) Uani 1 1 d . . .
N1 N 0.2124(2) 0.37980(15) 0.41615(12) 0.0364(6) Uani 1 1 d . . .
N2 N 0.0521(2) 0.43994(15) 0.38234(12) 0.0349(5) Uani 1 1 d . . .
N3 N -0.00984(18) 0.15739(14) 0.29845(12) 0.0319(5) Uani 1 1 d . . .
N4 N 0.25684(18) 0.58697(14) 0.27104(12) 0.0315(5) Uani 1 1 d . . .
N5 N -0.02996(17) 0.29410(14) 0.07280(11) 0.0272(5) Uani 1 1 d . . .
N6 N -0.14845(17) 0.25415(14) 0.16089(12) 0.0296(5) Uani 1 1 d . . .
N7 N 0.21897(17) 0.52467(14) 0.13221(12) 0.0289(5) Uani 1 1 d . . .
N8 N 0.06364(17) 0.52292(14) 0.21766(12) 0.0272(5) Uani 1 1 d . . .
N9 N 0.03696(18) 0.07648(14) 0.19775(13) 0.0329(5) Uani 1 1 d . . .
N10 N 0.32507(16) 0.45112(14) 0.21660(11) 0.0274(5) Uani 1 1 d . . .
N11 N 0.20310(19) 0.13210(15) 0.31029(13) 0.0339(5) Uani 1 1 d . . .
N12 N 0.22781(18) 0.20186(14) 0.20135(12) 0.0295(5) Uani 1 1 d . . .
C1 C 0.4538(4) 0.4718(3) 0.5831(2) 0.0845(16) Uani 1 1 d . . .
H1A H 0.4411 0.5201 0.6048 0.127 Uiso 1 1 calc R . .
H1B H 0.5182 0.4852 0.5671 0.127 Uiso 1 1 calc R . .
H1C H 0.4567 0.4310 0.6149 0.127 Uiso 1 1 calc R . .
C2 C 0.0072(4) 0.6639(3) 0.4666(2) 0.0756(14) Uani 1 1 d . . .
H2A H 0.0657 0.6889 0.5006 0.113 Uiso 1 1 calc R . .
H2B H -0.0539 0.6548 0.4866 0.113 Uiso 1 1 calc R . .
H2C H 0.0002 0.6995 0.4309 0.113 Uiso 1 1 calc R . .
C3 C -0.2536(4) 0.0558(3) 0.4031(3) 0.0834(16) Uani 1 1 d . . .
H3A H -0.2533 0.0928 0.4412 0.125 Uiso 1 1 calc R . .
H3B H -0.2427 0.0045 0.4186 0.125 Uiso 1 1 calc R . .
H3C H -0.3188 0.0470 0.3732 0.125 Uiso 1 1 calc R . .
C4 C -0.4019(3) 0.0498(3) 0.1319(3) 0.0747(14) Uani 1 1 d . . .
H4A H -0.4296 0.0434 0.1730 0.112 Uiso 1 1 calc R . .
H4B H -0.3776 0.0018 0.1206 0.112 Uiso 1 1 calc R . .
H4C H -0.4546 0.0569 0.0959 0.112 Uiso 1 1 calc R . .
C5 C 0.3549(3) 0.8006(3) 0.4095(2) 0.0676(12) Uani 1 1 d . . .
H5A H 0.4279 0.8098 0.4251 0.101 Uiso 1 1 calc R . .
H5B H 0.3198 0.7917 0.4474 0.101 Uiso 1 1 calc R . .
H5C H 0.3391 0.8475 0.3882 0.101 Uiso 1 1 calc R . .
C6 C 0.3569(3) 0.0859(2) 0.39770(19) 0.0530(9) Uani 1 1 d . . .
C7 C 0.2569(3) 0.0677(2) 0.40702(19) 0.0557(10) Uani 1 1 d . . .
H7A H 0.2394 0.0385 0.4433 0.067 Uiso 1 1 calc R . .
C8 C 0.0221(3) 0.5839(2) 0.43846(18) 0.0505(9) Uani 1 1 d . . .
C9 C 0.5048(3) 0.2558(3) 0.1233(2) 0.0588(10) Uani 1 1 d . . .
H9A H 0.4920 0.2784 0.0805 0.088 Uiso 1 1 calc R . .
H9B H 0.5281 0.2061 0.1170 0.088 Uiso 1 1 calc R . .
H9C H 0.5566 0.2945 0.1540 0.088 Uiso 1 1 calc R . .
C10 C 0.6405(2) 0.4496(3) 0.2258(2) 0.0534(9) Uani 1 1 d . . .
H10A H 0.6627 0.4195 0.2627 0.080 Uiso 1 1 calc R . .
H10B H 0.6779 0.5057 0.2338 0.080 Uiso 1 1 calc R . .
H10C H 0.6534 0.4259 0.1844 0.080 Uiso 1 1 calc R . .
C11 C -0.1620(3) -0.1311(2) 0.0821(2) 0.0645(11) Uani 1 1 d . . .
H11A H -0.1316 -0.1468 0.0448 0.097 Uiso 1 1 calc R . .
H11B H -0.2267 -0.1178 0.0650 0.097 Uiso 1 1 calc R . .
H11C H -0.1730 -0.1758 0.1102 0.097 Uiso 1 1 calc R . .
C12 C -0.1044(3) 0.2079(3) -0.13554(17) 0.0561(10) Uani 1 1 d . . .
H12A H -0.1688 0.1685 -0.1435 0.084 Uiso 1 1 calc R . .
H12B H -0.0514 0.1827 -0.1478 0.084 Uiso 1 1 calc R . .
H12C H -0.1103 0.2532 -0.1624 0.084 Uiso 1 1 calc R . .
C13 C 0.3686(3) 0.4391(3) 0.5243(2) 0.0606(11) Uani 1 1 d . . .
C14 C -0.0515(3) 0.5359(2) 0.38882(18) 0.0505(9) Uani 1 1 d . . .
H14A H -0.1131 0.5515 0.3741 0.061 Uiso 1 1 calc R . .
C15 C 0.3552(2) 0.6133(2) 0.29948(18) 0.0429(8) Uani 1 1 d . . .
H15A H 0.4028 0.5837 0.2892 0.051 Uiso 1 1 calc R . .
C16 C 0.3890(3) 0.6819(2) 0.34301(19) 0.0505(9) Uani 1 1 d . . .
H16A H 0.4586 0.6986 0.3616 0.061 Uiso 1 1 calc R . .
C17 C 0.4413(4) 0.0609(3) 0.4448(2) 0.0763(14) Uani 1 1 d . . .
H17A H 0.4133 0.0334 0.4807 0.114 Uiso 1 1 calc R . .
H17B H 0.4929 0.1088 0.4636 0.114 Uiso 1 1 calc R . .
H17C H 0.4718 0.0247 0.4202 0.114 Uiso 1 1 calc R . .
C18 C 0.3678(3) 0.3698(2) 0.4845(2) 0.0583(10) Uani 1 1 d . . .
H18A H 0.4207 0.3419 0.4937 0.070 Uiso 1 1 calc R . .
C19 C 0.2884(3) 0.4778(2) 0.50847(18) 0.0543(9) Uani 1 1 d . . .
H19A H 0.2861 0.5245 0.5348 0.065 Uiso 1 1 calc R . .
C20 C 0.3142(3) 0.6240(2) -0.04380(18) 0.0486(8) Uani 1 1 d . . .
H20A H 0.2581 0.6418 -0.0701 0.073 Uiso 1 1 calc R . .
H20B H 0.3358 0.5841 -0.0708 0.073 Uiso 1 1 calc R . .
H20C H 0.3707 0.6702 -0.0296 0.073 Uiso 1 1 calc R . .
C21 C -0.1651(3) 0.6657(3) 0.2106(3) 0.0685(13) Uani 1 1 d . . .
H21A H -0.2287 0.6365 0.1833 0.103 Uiso 1 1 calc R . .
H21B H -0.1407 0.7158 0.1912 0.103 Uiso 1 1 calc R . .
H21C H -0.1763 0.6780 0.2556 0.103 Uiso 1 1 calc R . .
C22 C -0.3145(2) 0.1232(2) 0.14176(18) 0.0444(8) Uani 1 1 d . . .
C23 C 0.1091(3) 0.5561(2) 0.46101(17) 0.0470(8) Uani 1 1 d . . .
H23A H 0.1591 0.5865 0.4955 0.056 Uiso 1 1 calc R . .
C24 C 0.4087(2) 0.23821(19) 0.15169(18) 0.0413(7) Uani 1 1 d . . .
C25 C -0.1692(3) 0.0920(2) 0.3658(2) 0.0524(9) Uani 1 1 d . . .
C26 C 0.0011(3) -0.0235(2) 0.10564(18) 0.0475(8) Uani 1 1 d . . .
H26A H 0.0218 -0.0451 0.0680 0.057 Uiso 1 1 calc R . .
C27 C 0.3784(3) 0.1264(2) 0.34219(17) 0.0444(8) Uani 1 1 d . . .
H27A H 0.4456 0.1394 0.3340 0.053 Uiso 1 1 calc R . .
C28 C 0.1823(2) 0.58298(19) 0.02886(17) 0.0390(7) Uani 1 1 d . . .
H28A H 0.1345 0.6010 -0.0023 0.047 Uiso 1 1 calc R . .
C29 C 0.2804(2) 0.58693(19) 0.01657(16) 0.0364(7) Uani 1 1 d . . .
C30 C -0.0332(3) 0.4651(2) 0.36132(17) 0.0428(7) Uani 1 1 d . . .
H30A H -0.0823 0.4337 0.3268 0.051 Uiso 1 1 calc R . .
C31 C 0.2116(3) 0.44763(19) 0.45394(15) 0.0389(7) Uani 1 1 d . . .
C32 C 0.2887(3) 0.3419(2) 0.43138(18) 0.0470(8) Uani 1 1 d . . .
H32A H 0.2885 0.2946 0.4050 0.056 Uiso 1 1 calc R . .
C33 C 0.3209(3) 0.7268(2) 0.35968(18) 0.0462(8) Uani 1 1 d . . .
C34 C 0.1825(3) 0.0920(2) 0.36341(18) 0.0454(8) Uani 1 1 d . . .
H34A H 0.1151 0.0801 0.3713 0.055 Uiso 1 1 calc R . .
C35 C 0.1548(2) 0.55265(19) 0.08684(16) 0.0370(7) Uani 1 1 d . . .
H35A H 0.0885 0.5516 0.0948 0.044 Uiso 1 1 calc R . .
C36 C -0.0921(3) -0.05872(19) 0.12241(19) 0.0457(8) Uani 1 1 d . . .
C37 C -0.1526(3) 0.0504(2) 0.3084(2) 0.0478(8) Uani 1 1 d . . .
H37A H -0.1951 -0.0003 0.2921 0.057 Uiso 1 1 calc R . .
C38 C -0.0870(2) 0.6141(2) 0.21317(18) 0.0415(7) Uani 1 1 d . . .
C39 C -0.0271(2) 0.20021(18) 0.35253(15) 0.0346(6) Uani 1 1 d . . .
C40 C 0.3714(2) 0.41041(18) 0.26197(15) 0.0328(6) Uani 1 1 d . . .
H40A H 0.3345 0.3835 0.2928 0.039 Uiso 1 1 calc R . .
C41 C 0.3465(2) 0.55642(19) 0.06319(16) 0.0358(7) Uani 1 1 d . . .
H41A H 0.4131 0.5569 0.0562 0.043 Uiso 1 1 calc R . .
C42 C -0.2840(2) 0.1700(2) 0.20236(18) 0.0427(8) Uani 1 1 d . . .
H42A H -0.3194 0.1579 0.2380 0.051 Uiso 1 1 calc R . .
C43 C 0.3194(3) 0.2525(2) 0.11658(17) 0.0417(7) Uani 1 1 d . . .
H43A H 0.3192 0.2745 0.0749 0.050 Uiso 1 1 calc R . .
C44 C 0.2308(2) 0.23476(19) 0.14241(16) 0.0368(7) Uani 1 1 d . . .
H44A H 0.1710 0.2459 0.1183 0.044 Uiso 1 1 calc R . .
C45 C 0.0839(2) 0.59929(17) 0.25087(15) 0.0312(6) Uani 1 1 d . . .
C46 C 0.0632(3) 0.04306(19) 0.14391(17) 0.0417(7) Uani 1 1 d . . .
H46A H 0.1262 0.0658 0.1318 0.050 Uiso 1 1 calc R . .
C47 C 0.0115(2) 0.29526(19) -0.03691(15) 0.0360(7) Uani 1 1 d . . .
H47A H 0.0569 0.3159 -0.0654 0.043 Uiso 1 1 calc R . .
C48 C -0.1165(2) 0.23744(17) 0.04927(14) 0.0299(6) Uani 1 1 d . . .
C49 C -0.0774(3) 0.23818(19) -0.06230(15) 0.0382(7) Uani 1 1 d . . .
C50 C 0.4773(2) 0.4852(2) 0.17082(16) 0.0375(7) Uani 1 1 d . . .
H50A H 0.5120 0.5104 0.1383 0.045 Uiso 1 1 calc R . .
C51 C -0.1792(2) 0.21112(17) 0.10039(15) 0.0306(6) Uani 1 1 d . . .
C52 C -0.2005(2) 0.23504(19) 0.21004(16) 0.0355(6) Uani 1 1 d . . .
H52A H -0.1802 0.2665 0.2514 0.043 Uiso 1 1 calc R . .
C53 C 0.2193(2) 0.69978(19) 0.32944(17) 0.0407(7) Uani 1 1 d . . .
H53A H 0.1707 0.7288 0.3389 0.049 Uiso 1 1 calc R . .
C54 C 0.0114(2) 0.6445(2) 0.25004(17) 0.0398(7) Uani 1 1 d . . .
H54A H 0.0274 0.6958 0.2741 0.048 Uiso 1 1 calc R . .
C55 C -0.1176(3) -0.02388(19) 0.17887(18) 0.0431(8) Uani 1 1 d . . .
H55A H -0.1799 -0.0461 0.1921 0.052 Uiso 1 1 calc R . .
C56 C -0.1074(2) 0.53895(19) 0.18037(17) 0.0373(7) Uani 1 1 d . . .
H56A H -0.1724 0.5182 0.1546 0.045 Uiso 1 1 calc R . .
C57 C 0.1227(3) 0.48381(19) 0.43310(15) 0.0377(7) Uani 1 1 d . . .
C58 C 0.4729(2) 0.40681(19) 0.26478(15) 0.0351(7) Uani 1 1 d . . .
H58A H 0.5039 0.3774 0.2970 0.042 Uiso 1 1 calc R . .
C59 C 0.3145(2) 0.18680(17) 0.23620(15) 0.0311(6) Uani 1 1 d . . .
C60 C 0.0327(2) 0.32161(18) 0.03060(15) 0.0340(6) Uani 1 1 d . . .
H60A H 0.0931 0.3602 0.0473 0.041 Uiso 1 1 calc R . .
C61 C -0.2616(2) 0.14555(19) 0.08975(17) 0.0394(7) Uani 1 1 d . . .
H61A H -0.2819 0.1161 0.0475 0.047 Uiso 1 1 calc R . .
C62 C 0.1896(2) 0.63059(17) 0.28565(15) 0.0332(6) Uani 1 1 d . . .
C63 C -0.1415(2) 0.20914(18) -0.01807(15) 0.0361(7) Uani 1 1 d . . .
H63A H -0.2020 0.1702 -0.0337 0.043 Uiso 1 1 calc R . .
C64 C 0.5280(2) 0.4463(2) 0.22032(16) 0.0378(7) Uani 1 1 d . . .
C65 C 0.4057(2) 0.20525(19) 0.21276(17) 0.0375(7) Uani 1 1 d . . .
H65A H 0.4654 0.1955 0.2381 0.045 Uiso 1 1 calc R . .
C67 C -0.1074(3) 0.1658(2) 0.38627(19) 0.0482(8) Uani 1 1 d . . .
H67A H -0.1180 0.1951 0.4241 0.058 Uiso 1 1 calc R . .
C68 C -0.0327(2) 0.49096(17) 0.18409(14) 0.0298(6) Uani 1 1 d . . .
C69 C -0.0747(2) 0.08358(18) 0.27602(16) 0.0352(6) Uani 1 1 d . . .
C70 C -0.0531(2) 0.04282(17) 0.21575(16) 0.0347(6) Uani 1 1 d . . .
C71 C 0.3005(2) 0.14773(18) 0.29871(16) 0.0341(6) Uani 1 1 d . . .
C72 C 0.3142(2) 0.52551(17) 0.11959(14) 0.0297(6) Uani 1 1 d . . .
C73 C 0.3759(2) 0.48663(17) 0.16981(14) 0.0298(6) Uani 1 1 d . . .
Cl3 Cl 0.34094(8) 0.70831(7) 0.61164(5) 0.0608(3) Uani 1 1 d . . .
O1C O 0.3714(3) 0.7598(4) 0.6671(3) 0.169(3) Uani 1 1 d . . .
O2C O 0.4266(4) 0.6847(3) 0.5922(3) 0.1340(18) Uani 1 1 d . . .
O3C O 0.2891(4) 0.7375(4) 0.5585(2) 0.158(2) Uani 1 1 d . . .
O4C O 0.2753(6) 0.6387(4) 0.6249(3) 0.194(3) Uani 1 1 d . . .
Cl1 Cl 0.65292(6) 0.62488(6) 0.04312(5) 0.0497(2) Uani 1 1 d . . .
O4A O 0.6534(3) 0.55628(19) 0.08017(16) 0.0745(9) Uani 1 1 d . . .
O3A O 0.5733(2) 0.6052(2) -0.01404(17) 0.0797(10) Uani 1 1 d . . .
O2A O 0.6382(4) 0.6887(3) 0.0834(3) 0.141(2) Uani 1 1 d . . .
O1A O 0.7473(2) 0.6469(3) 0.0220(2) 0.1129(16) Uani 1 1 d . . .
Cl2 Cl 0.30607(7) 0.01459(6) 0.06470(5) 0.0549(2) Uani 1 1 d . . .
O1B O 0.3653(3) 0.0744(2) 0.0314(2) 0.0981(12) Uani 1 1 d . . .
O2B O 0.2029(2) -0.0077(2) 0.02856(17) 0.0750(9) Uani 1 1 d . . .
O3B O 0.3055(3) 0.0468(2) 0.13061(18) 0.0882(11) Uani 1 1 d . . .
O4B O 0.3489(2) -0.05607(18) 0.06856(17) 0.0727(9) Uani 1 1 d . . .
N1A N 0.6232(9) 0.6503(5) 0.2974(7) 0.249(7) Uani 1 1 d . . .
C1A C 0.6654(9) 0.7931(7) 0.2519(6) 0.205(5) Uani 1 1 d . . .
H1AB H 0.6081 0.8071 0.2236 0.307 Uiso 1 1 calc R . .
H1AC H 0.7201 0.7932 0.2267 0.307 Uiso 1 1 calc R . .
H1AD H 0.6891 0.8326 0.2905 0.307 Uiso 1 1 calc R . .
C2A C 0.6330(7) 0.7115(7) 0.2747(6) 0.152(4) Uani 1 1 d . . .
C1C C 0.3342(6) 0.9168(4) 0.2510(3) 0.118(2) Uani 1 1 d . . .
H1CC H 0.3117 0.9558 0.2228 0.142 Uiso 1 1 d R . .
H1CA H 0.3044 0.9171 0.2907 0.142 Uiso 1 1 d R . .
H1CB H 0.3116 0.8638 0.2274 0.142 Uiso 1 1 d R . .
N2C N 0.5256(7) 0.9535(7) 0.2832(5) 0.209(4) Uani 1 1 d . . .
C2C C 0.4402(7) 0.9375(5) 0.2680(4) 0.120(3) Uani 1 1 d . . .
N2B N 0.3556(8) 0.1823(6) 0.5671(5) 0.174(4) Uani 1 1 d . . .
C1B C 0.1616(10) 0.1833(11) 0.5377(8) 0.346(12) Uani 1 1 d . . .
H1BC H 0.1294 0.1267 0.5313 0.415 Uiso 1 1 d R . .
H1BA H 0.1430 0.2026 0.4948 0.415 Uiso 1 1 d R . .
H1BB H 0.1297 0.2040 0.5717 0.415 Uiso 1 1 d R . .
C2B C 0.2691(11) 0.1851(6) 0.5563(6) 0.152(4) Uani 1 1 d . . .
C2D C 0.4877(7) 0.8161(5) 0.0804(5) 0.143(3) Uani 1 1 d . . .
H2DC H 0.4539 0.7891 0.0375 0.172 Uiso 1 1 d R . .
H2DA H 0.5515 0.8002 0.0815 0.172 Uiso 1 1 d R . .
H2DB H 0.4865 0.8707 0.0699 0.172 Uiso 1 1 d R . .
N2D N 0.3556(7) 0.7406(5) 0.1540(5) 0.158(4) Uani 1 1 d . . .
C3D C 0.4120(8) 0.7737(5) 0.1212(6) 0.130(4) Uani 1 1 d . . .
Cl4 Cl 0.03387(14) 0.87443(9) 0.34120(11) 0.1054(5) Uani 1 1 d . . .
O2E O 0.0869(8) 0.8981(5) 0.2937(4) 0.228(4) Uani 1 1 d . A .
O1E O 0.1262(15) 0.8761(11) 0.3906(16) 0.34(2) Uani 0.50 1 d P A 1
O3E O -0.0238(14) 0.7992(7) 0.3455(8) 0.141(7) Uani 0.50 1 d P A 1
O5E O 0.0006(12) 0.9362(7) 0.3481(7) 0.139(6) Uani 0.50 1 d P A 1
O4E O 0.0232(10) 0.9375(7) 0.3916(6) 0.119(5) Uani 0.50 1 d P A 2
O6E O 0.061(2) 0.8172(12) 0.3656(11) 0.222(13) Uani 0.50 1 d P A 2
O7E O -0.0670(14) 0.8481(10) 0.2926(11) 0.291(12) Uani 0.50 1 d P A 2

loop_
_atom_site_aniso_label
_atom_site_aniso_U_11
_atom_site_aniso_U_22
_atom_site_aniso_U_33
_atom_site_aniso_U_23
_atom_site_aniso_U_13
_atom_site_aniso_U_12
Mn1 0.02242(19) 0.0245(2) 0.0292(2) 0.00375(16) 0.00159(16) 0.00477(15)
Mn2 0.02248(19) 0.0256(2) 0.0278(2) 0.00136(16) 0.00059(16) 0.00424(16)
Mn3 0.0263(2) 0.0249(2) 0.0291(2) 0.00443(16) 0.00268(16) 0.00485(16)
Mn4 0.0302(2) 0.0277(2) 0.0256(2) 0.00118(16) 0.00246(17) 0.00319(17)
O1 0.0507(13) 0.0355(12) 0.0311(11) 0.0028(9) 0.0130(10) -0.0008(10)
O2 0.0271(10) 0.0331(11) 0.0318(10) -0.0025(8) 0.0035(8) 0.0050(8)
O3 0.0284(10) 0.0298(10) 0.0411(12) -0.0008(9) -0.0026(9) 0.0089(8)
O4 0.0295(10) 0.0274(10) 0.0297(10) 0.0043(8) 0.0030(8) 0.0035(8)
O5 0.0299(10) 0.0300(10) 0.0305(10) 0.0028(8) 0.0020(8) 0.0036(8)
O6 0.0234(9) 0.0287(10) 0.0309(10) 0.0025(8) 0.0028(8) 0.0042(8)
O7 0.0272(9) 0.0266(10) 0.0303(10) 0.0027(8) 0.0014(8) 0.0084(8)
N1 0.0426(14) 0.0333(13) 0.0285(13) 0.0030(10) 0.0002(11) 0.0022(11)
N2 0.0412(14) 0.0326(13) 0.0306(13) 0.0013(10) 0.0099(11) 0.0049(11)
N3 0.0319(12) 0.0281(12) 0.0349(13) 0.0059(10) 0.0060(10) 0.0037(10)
N4 0.0293(12) 0.0270(12) 0.0352(13) 0.0013(10) 0.0005(10) 0.0035(10)
N5 0.0261(11) 0.0256(11) 0.0286(12) 0.0019(9) -0.0006(9) 0.0070(9)
N6 0.0261(11) 0.0303(12) 0.0319(12) 0.0013(10) 0.0022(10) 0.0072(9)
N7 0.0247(11) 0.0274(12) 0.0344(13) 0.0071(10) 0.0031(9) 0.0055(9)
N8 0.0254(11) 0.0245(11) 0.0314(12) 0.0022(9) 0.0037(9) 0.0054(9)
N9 0.0328(13) 0.0260(12) 0.0382(14) 0.0030(10) 0.0017(10) 0.0062(10)
N10 0.0232(11) 0.0269(12) 0.0298(12) 0.0009(9) -0.0012(9) 0.0054(9)
N11 0.0353(13) 0.0306(13) 0.0346(13) 0.0068(10) 0.0015(11) 0.0070(10)
N12 0.0293(12) 0.0267(12) 0.0326(13) 0.0040(10) 0.0036(10) 0.0075(9)
C1 0.084(3) 0.082(3) 0.063(3) -0.009(2) -0.037(3) 0.005(3)
C2 0.117(4) 0.049(2) 0.071(3) -0.004(2) 0.031(3) 0.032(3)
C3 0.084(3) 0.062(3) 0.104(4) -0.002(3) 0.059(3) -0.015(2)
C4 0.059(3) 0.068(3) 0.081(3) -0.002(2) 0.018(2) -0.025(2)
C5 0.064(3) 0.054(2) 0.072(3) -0.025(2) -0.003(2) 0.003(2)
C6 0.055(2) 0.057(2) 0.046(2) 0.0099(17) -0.0069(17) 0.0222(18)
C7 0.063(2) 0.060(2) 0.048(2) 0.0248(18) 0.0033(18) 0.0210(19)
C8 0.079(3) 0.0382(18) 0.0401(19) 0.0030(15) 0.0247(18) 0.0159(18)
C9 0.046(2) 0.062(2) 0.076(3) 0.018(2) 0.027(2) 0.0130(18)
C10 0.0309(17) 0.076(3) 0.057(2) 0.0126(19) 0.0048(15) 0.0204(17)
C11 0.066(3) 0.040(2) 0.075(3) -0.0185(19) -0.003(2) 0.0007(18)
C12 0.064(2) 0.064(2) 0.0332(18) -0.0048(17) 0.0031(17) 0.0038(19)
C13 0.063(2) 0.062(3) 0.043(2) 0.0014(18) -0.0159(18) 0.004(2)
C14 0.063(2) 0.054(2) 0.045(2) 0.0108(16) 0.0213(17) 0.0246(18)
C15 0.0339(16) 0.0375(17) 0.052(2) -0.0055(15) -0.0018(14) 0.0054(13)
C16 0.0380(18) 0.045(2) 0.058(2) -0.0081(17) -0.0069(16) -0.0004(15)
C17 0.072(3) 0.097(4) 0.060(3) 0.027(2) -0.014(2) 0.035(3)
C18 0.060(2) 0.054(2) 0.053(2) 0.0053(18) -0.0152(18) 0.0146(19)
C19 0.064(2) 0.049(2) 0.0403(19) -0.0055(16) -0.0050(17) 0.0025(18)
C20 0.0466(19) 0.058(2) 0.046(2) 0.0232(17) 0.0138(16) 0.0130(17)
C21 0.047(2) 0.060(3) 0.099(3) -0.017(2) -0.003(2) 0.030(2)
C22 0.0335(16) 0.0411(18) 0.053(2) 0.0031(15) 0.0050(15) -0.0028(14)
C23 0.067(2) 0.0392(18) 0.0319(17) -0.0026(14) 0.0120(16) 0.0026(16)
C24 0.0398(17) 0.0336(16) 0.052(2) 0.0018(14) 0.0157(15) 0.0073(13)
C25 0.049(2) 0.0423(19) 0.066(2) 0.0069(17) 0.0260(18) -0.0004(16)
C26 0.058(2) 0.0362(18) 0.048(2) -0.0041(15) 0.0095(17) 0.0109(16)
C27 0.0389(17) 0.0459(19) 0.0464(19) 0.0044(15) -0.0036(15) 0.0131(15)
C28 0.0366(16) 0.0402(17) 0.0427(18) 0.0153(14) 0.0046(13) 0.0132(13)
C29 0.0376(16) 0.0342(16) 0.0381(17) 0.0093(13) 0.0066(13) 0.0079(13)
C30 0.0479(19) 0.0447(19) 0.0376(17) -0.0015(14) 0.0121(15) 0.0119(15)
C31 0.0465(18) 0.0351(16) 0.0295(15) 0.0018(12) 0.0027(13) -0.0001(13)
C32 0.054(2) 0.0410(18) 0.0420(19) 0.0047(15) -0.0053(16) 0.0103(16)
C33 0.050(2) 0.0361(17) 0.0456(19) -0.0045(14) 0.0013(16) 0.0022(15)
C34 0.0449(18) 0.0444(19) 0.048(2) 0.0174(15) 0.0055(15) 0.0104(15)
C35 0.0285(14) 0.0415(17) 0.0441(18) 0.0137(14) 0.0078(13) 0.0114(13)
C36 0.0490(19) 0.0281(16) 0.054(2) -0.0019(14) -0.0057(16) 0.0066(14)
C37 0.0426(18) 0.0315(17) 0.065(2) 0.0029(16) 0.0149(17) -0.0043(14)
C38 0.0344(16) 0.0388(17) 0.054(2) 0.0016(15) 0.0073(14) 0.0160(14)
C39 0.0377(16) 0.0302(15) 0.0357(16) 0.0044(12) 0.0078(13) 0.0058(12)
C40 0.0332(15) 0.0309(15) 0.0331(15) 0.0053(12) 0.0007(12) 0.0081(12)
C41 0.0304(15) 0.0378(16) 0.0405(17) 0.0085(13) 0.0081(13) 0.0079(12)
C42 0.0307(15) 0.050(2) 0.0481(19) 0.0110(15) 0.0117(14) 0.0056(14)
C43 0.0467(18) 0.0425(18) 0.0428(18) 0.0134(14) 0.0179(15) 0.0152(15)
C44 0.0400(16) 0.0377(17) 0.0352(16) 0.0081(13) 0.0069(13) 0.0130(13)
C45 0.0323(14) 0.0281(14) 0.0329(15) 0.0040(11) 0.0060(12) 0.0055(11)
C46 0.0445(18) 0.0328(16) 0.0466(19) -0.0025(14) 0.0096(15) 0.0063(14)
C47 0.0353(15) 0.0399(17) 0.0337(16) 0.0061(13) 0.0080(13) 0.0083(13)
C48 0.0276(13) 0.0265(14) 0.0335(15) 0.0028(11) -0.0014(11) 0.0066(11)
C49 0.0477(18) 0.0369(16) 0.0298(15) 0.0007(12) 0.0030(13) 0.0121(14)
C50 0.0296(15) 0.0463(18) 0.0372(16) 0.0087(14) 0.0048(12) 0.0095(13)
C51 0.0263(13) 0.0296(14) 0.0337(15) 0.0015(11) -0.0009(11) 0.0062(11)
C52 0.0285(14) 0.0409(17) 0.0376(16) 0.0039(13) 0.0064(12) 0.0080(12)
C53 0.0397(17) 0.0329(16) 0.0478(19) -0.0060(14) 0.0065(14) 0.0070(13)
C54 0.0432(17) 0.0336(16) 0.0456(18) -0.0013(14) 0.0089(14) 0.0150(14)
C55 0.0387(17) 0.0308(16) 0.055(2) 0.0009(14) 0.0041(15) 0.0015(13)
C56 0.0273(14) 0.0395(17) 0.0459(18) 0.0031(14) 0.0025(13) 0.0121(12)
C57 0.0487(18) 0.0332(16) 0.0278(15) 0.0010(12) 0.0099(13) -0.0006(13)
C58 0.0328(15) 0.0381(16) 0.0344(16) 0.0037(13) -0.0041(12) 0.0150(13)
C59 0.0286(14) 0.0259(14) 0.0365(16) -0.0017(11) 0.0002(12) 0.0059(11)
C60 0.0313(14) 0.0358(16) 0.0340(15) 0.0057(12) 0.0023(12) 0.0074(12)
C61 0.0336(15) 0.0358(17) 0.0419(18) -0.0025(13) 0.0013(13) -0.0022(13)
C62 0.0350(15) 0.0262(14) 0.0368(16) 0.0056(12) 0.0047(12) 0.0036(12)
C63 0.0366(16) 0.0311(15) 0.0350(16) -0.0010(12) -0.0014(13) 0.0017(12)
C64 0.0269(14) 0.0481(19) 0.0369(16) -0.0017(14) -0.0009(12) 0.0111(13)
C65 0.0303(15) 0.0339(16) 0.0479(19) 0.0018(13) 0.0045(13) 0.0080(12)
C67 0.054(2) 0.0415(19) 0.051(2) 0.0028(15) 0.0262(17) 0.0020(16)
C68 0.0295(14) 0.0284(14) 0.0317(15) 0.0052(11) 0.0055(11) 0.0059(11)
C69 0.0322(15) 0.0262(14) 0.0460(18) 0.0061(12) 0.0041(13) 0.0050(12)
C70 0.0359(15) 0.0252(14) 0.0434(17) 0.0060(12) 0.0048(13) 0.0083(12)
C71 0.0340(15) 0.0282(14) 0.0386(16) 0.0017(12) 0.0000(12) 0.0085(12)
C72 0.0276(13) 0.0285(14) 0.0315(14) 0.0045(11) 0.0006(11) 0.0058(11)
C73 0.0273(13) 0.0282(14) 0.0324(15) 0.0018(11) 0.0019(11) 0.0059(11)
Cl3 0.0652(6) 0.0598(6) 0.0538(6) 0.0037(4) -0.0046(5) 0.0171(5)
O1C 0.083(3) 0.224(6) 0.164(5) -0.141(5) 0.011(3) -0.002(3)
O2C 0.141(4) 0.163(5) 0.129(4) 0.004(3) 0.038(3) 0.096(4)
O3C 0.173(5) 0.238(6) 0.104(3) 0.069(4) 0.022(3) 0.128(5)
O4C 0.228(7) 0.149(5) 0.160(5) 0.024(4) 0.048(5) -0.072(5)
Cl1 0.0381(4) 0.0491(5) 0.0608(5) 0.0165(4) 0.0057(4) 0.0066(4)
O4A 0.082(2) 0.0649(19) 0.072(2) 0.0291(16) 0.0060(17) 0.0045(16)
O3A 0.0502(16) 0.094(2) 0.083(2) 0.0248(18) -0.0129(15) 0.0046(16)
O2A 0.163(4) 0.109(3) 0.152(4) -0.042(3) -0.025(3) 0.088(3)
O1A 0.0447(18) 0.169(4) 0.121(3) 0.074(3) 0.0180(19) -0.002(2)
Cl2 0.0496(5) 0.0438(5) 0.0670(6) -0.0082(4) 0.0062(4) 0.0069(4)
O1B 0.077(2) 0.094(3) 0.119(3) 0.029(2) 0.023(2) -0.002(2)
O2B 0.0522(17) 0.074(2) 0.093(2) -0.0024(17) -0.0032(16) 0.0136(15)
O3B 0.107(3) 0.074(2) 0.080(2) -0.0297(18) 0.015(2) 0.022(2)
O4B 0.0604(17) 0.0551(17) 0.095(2) -0.0229(16) -0.0125(16) 0.0212(14)
N1A 0.330(14) 0.112(6) 0.350(15) -0.007(8) 0.266(13) 0.001(8)
C1A 0.232(13) 0.209(13) 0.219(12) 0.038(10) 0.081(10) 0.117(11)
C2A 0.132(7) 0.136(8) 0.213(11) -0.024(8) 0.104(7) 0.033(6)
C1C 0.145(7) 0.094(5) 0.095(5) 0.001(4) -0.013(4) 0.008(4)
N2C 0.136(7) 0.267(11) 0.183(9) 0.019(7) -0.019(6) -0.017(7)
C2C 0.133(6) 0.116(6) 0.087(5) 0.002(4) -0.007(5) -0.005(5)
N2B 0.172(8) 0.158(7) 0.181(8) -0.006(6) 0.017(7) 0.031(7)
C1B 0.260(15) 0.60(3) 0.34(2) 0.26(2) 0.228(16) 0.297(19)
C2B 0.213(12) 0.101(6) 0.157(9) 0.027(5) 0.072(10) 0.038(8)
C2D 0.129(7) 0.104(6) 0.196(9) -0.013(6) -0.006(6) 0.057(5)
N2D 0.166(8) 0.093(6) 0.201(10) -0.028(5) -0.003(6) 0.037(5)
C3D 0.132(8) 0.074(5) 0.168(10) -0.035(5) -0.038(7) 0.044(5)
Cl4 0.1233(13) 0.0565(8) 0.1449(15) 0.0053(9) 0.0440(12) 0.0240(8)
O2E 0.290(10) 0.244(9) 0.156(6) 0.019(6) 0.108(7) 0.022(8)
O1E 0.230(19) 0.139(14) 0.56(5) 0.023(19) -0.22(2) 0.056(13)
O3E 0.236(16) 0.052(5) 0.129(11) -0.023(6) 0.079(12) -0.011(9)
O5E 0.184(12) 0.067(6) 0.190(14) 0.003(8) 0.033(11) 0.081(7)
O4E 0.136(10) 0.069(6) 0.153(11) -0.034(7) 0.086(9) -0.010(6)
O6E 0.41(4) 0.166(18) 0.203(19) 0.106(16) 0.15(2) 0.23(2)
O7E 0.242(18) 0.138(12) 0.36(2) 0.038(15) -0.161(18) -0.085(12)

loop_
_atom_type_symbol
_atom_type_description
_atom_type_scat_dispersion_real
_atom_type_scat_dispersion_imag
_atom_type_scat_source
C C 0.0033 0.0016 'International Tables Vol C Tables 4.2.6.8 and 6.1.1.4'
H H 0.0000 0.0000 'International Tables Vol C Tables 4.2.6.8 and 6.1.1.4'
N N 0.0061 0.0033 'International Tables Vol C Tables 4.2.6.8 and 6.1.1.4'
O O 0.0106 0.0060 'International Tables Vol C Tables 4.2.6.8 and 6.1.1.4'
Cl Cl 0.1484 0.1585 'International Tables Vol C Tables 4.2.6.8 and 6.1.1.4'
Mn Mn 0.3368 0.7283 'International Tables Vol C Tables 4.2.6.8 and 6.1.1.4'

loop_
_geom_angle_atom_site_label_1
_geom_angle_atom_site_label_2
_geom_angle_atom_site_label_3
_geom_angle
O6 Mn1 O4 98.31(9)
O6 Mn1 N8 96.99(9)
O4 Mn1 N8 95.14(9)
O6 Mn1 N10 92.46(9)
O4 Mn1 N10 92.70(9)
N8 Mn1 N10 166.71(9)
O6 Mn1 N7 89.39(9)
O4 Mn1 N7 168.74(9)
N8 Mn1 N7 92.05(9)
N10 Mn1 N7 78.69(9)
O6 Mn1 N4 176.14(9)
O4 Mn1 N4 85.00(9)
N8 Mn1 N4 80.68(9)
N10 Mn1 N4 89.35(9)
N7 Mn1 N4 87.63(10)
O6 Mn1 Mn2 26.94(6)
O4 Mn1 Mn2 83.85(6)
N8 Mn1 Mn2 75.78(7)
N10 Mn1 Mn2 115.82(7)
N7 Mn1 Mn2 106.36(7)
N4 Mn1 Mn2 152.85(7)
O2 Mn2 O6 98.80(9)
O2 Mn2 O7 95.90(9)
O6 Mn2 O7 95.30(9)
O2 Mn2 O3 91.88(9)
O6 Mn2 O3 89.86(9)
O7 Mn2 O3 169.88(8)
O2 Mn2 N5 169.33(9)
O6 Mn2 N5 91.62(9)
O7 Mn2 N5 85.34(9)
O3 Mn2 N5 85.82(9)
O2 Mn2 N6 91.16(9)
O6 Mn2 N6 170.02(9)
O7 Mn2 N6 84.19(9)
O3 Mn2 N6 89.21(9)
N5 Mn2 N6 78.41(9)
O2 Mn2 Mn1 77.09(6)
O6 Mn2 Mn1 26.27(6)
O7 Mn2 Mn1 111.94(6)
O3 Mn2 Mn1 76.09(6)
N5 Mn2 Mn1 112.32(7)
N6 Mn2 Mn1 160.68(7)
O2 Mn2 Mn4 26.68(6)
O6 Mn2 Mn4 77.36(6)
O7 Mn2 Mn4 82.30(6)
O3 Mn2 Mn4 107.37(6)
N5 Mn2 Mn4 162.54(6)
N6 Mn2 Mn4 112.37(7)
Mn1 Mn2 Mn4 61.872(14)
O7 Mn3 O5 98.45(9)
O7 Mn3 N12 91.58(9)
O5 Mn3 N12 88.48(9)
O7 Mn3 N3 95.59(10)
O5 Mn3 N3 96.18(10)
N12 Mn3 N3 170.77(10)
O7 Mn3 N9 85.57(9)
O5 Mn3 N9 175.18(10)
N12 Mn3 N9 94.09(10)
N3 Mn3 N9 80.71(10)
O7 Mn3 N11 168.29(10)
O5 Mn3 N11 87.46(10)
N12 Mn3 N11 78.41(10)
N3 Mn3 N11 93.81(10)
N9 Mn3 N11 89.07(10)
O7 Mn3 Mn4 83.32(6)
O5 Mn3 Mn4 26.66(6)
N12 Mn3 Mn4 110.76(7)
N3 Mn3 Mn4 75.94(7)
N9 Mn3 Mn4 152.95(7)
N11 Mn3 Mn4 105.79(7)
O2 Mn4 O5 99.45(9)
O2 Mn4 O4 95.71(9)
O5 Mn4 O4 94.50(9)
O2 Mn4 O1 92.24(10)
O5 Mn4 O1 89.67(9)
O4 Mn4 O1 170.30(9)
O2 Mn4 N1 168.68(10)
O5 Mn4 N1 91.86(10)
O4 Mn4 N1 83.89(9)
O1 Mn4 N1 87.22(10)
O2 Mn4 N2 90.87(10)
O5 Mn4 N2 169.66(10)
O4 Mn4 N2 85.08(9)
O1 Mn4 N2 89.25(10)
N1 Mn4 N2 77.82(11)
O2 Mn4 Mn3 77.62(6)
O5 Mn4 Mn3 26.32(6)
O4 Mn4 Mn3 111.04(6)
O1 Mn4 Mn3 76.10(7)
N1 Mn4 Mn3 113.14(8)
N2 Mn4 Mn3 160.82(7)
O2 Mn4 Mn2 26.67(6)
O5 Mn4 Mn2 77.59(6)
O4 Mn4 Mn2 82.39(6)
O1 Mn4 Mn2 107.09(7)
N1 Mn4 Mn2 161.93(8)
N2 Mn4 Mn2 112.53(7)
Mn3 Mn4 Mn2 61.751(14)
C39 O1 Mn4 129.19(19)
Mn2 O2 Mn4 126.65(11)
C68 O3 Mn2 127.99(18)
Mn1 O4 Mn4 131.87(11)
Mn3 O5 Mn4 127.02(11)
Mn1 O6 Mn2 126.79(11)
Mn3 O7 Mn2 132.51(11)
C32 N1 C31 119.3(3)
C32 N1 Mn4 124.8(2)
C31 N1 Mn4 115.3(2)
C30 N2 C57 119.6(3)
C30 N2 Mn4 124.3(2)
C57 N2 Mn4 114.5(2)
C39 N3 C69 118.7(3)
C39 N3 Mn3 126.8(2)
C69 N3 Mn3 114.5(2)
C15 N4 C62 118.2(3)
C15 N4 Mn1 127.9(2)
C62 N4 Mn1 112.93(19)
C60 N5 C48 119.2(2)
C60 N5 Mn2 125.20(19)
C48 N5 Mn2 115.43(19)
C52 N6 C51 119.4(3)
C52 N6 Mn2 124.2(2)
C51 N6 Mn2 114.37(19)
C35 N7 C72 118.0(2)
C35 N7 Mn1 126.54(19)
C72 N7 Mn1 115.35(18)
C68 N8 C45 118.6(2)
C68 N8 Mn1 126.98(19)
C45 N8 Mn1 114.26(18)
C46 N9 C70 118.9(3)
C46 N9 Mn3 126.3(2)
C70 N9 Mn3 113.8(2)
C40 N10 C73 119.7(2)
C40 N10 Mn1 123.2(2)
C73 N10 Mn1 116.77(18)
C34 N11 C71 118.4(3)
C34 N11 Mn3 127.3(2)
C71 N11 Mn3 113.86(19)
C44 N12 C59 119.0(3)
C44 N12 Mn3 123.4(2)
C59 N12 Mn3 116.95(19)
C7 C6 C27 117.7(3)
C7 C6 C17 122.1(4)
C27 C6 C17 120.2(4)
C6 C7 C34 120.3(3)
C23 C8 C14 118.0(3)
C23 C8 C2 121.2(4)
C14 C8 C2 120.7(4)
C18 C13 C19 117.7(3)
C18 C13 C1 121.4(4)
C19 C13 C1 120.9(4)
C30 C14 C8 119.4(4)
N4 C15 C16 122.5(3)
C15 C16 C33 120.3(3)
C32 C18 C13 119.6(4)
C31 C19 C13 120.2(4)
C42 C22 C61 118.0(3)
C42 C22 C4 121.4(3)
C61 C22 C4 120.7(3)
C57 C23 C8 120.3(3)
C43 C24 C65 118.2(3)
C43 C24 C9 120.5(3)
C65 C24 C9 121.3(3)
C67 C25 C37 117.5(3)
C67 C25 C3 121.4(4)
C37 C25 C3 121.1(3)
C46 C26 C36 120.3(3)
C6 C27 C71 119.9(3)
C35 C28 C29 120.0(3)
C28 C29 C41 117.4(3)
C28 C29 C20 121.2(3)
C41 C29 C20 121.4(3)
N2 C30 C14 121.9(3)
N1 C31 C19 120.9(3)
N1 C31 C57 114.6(3)
C19 C31 C57 124.5(3)
N1 C32 C18 122.3(3)
C16 C33 C53 117.0(3)
C16 C33 C5 121.5(3)
C53 C33 C5 121.4(3)
N11 C34 C7 122.2(3)
N7 C35 C28 122.5(3)
C26 C36 C55 116.8(3)
C26 C36 C11 122.0(4)
C55 C36 C11 121.2(3)
C69 C37 C25 120.3(3)
C56 C38 C54 118.1(3)
C56 C38 C21 122.6(3)
C54 C38 C21 119.4(3)
O1 C39 N3 122.7(3)
O1 C39 C67 117.9(3)
N3 C39 C67 119.3(3)
N10 C40 C58 121.5(3)
C72 C41 C29 120.0(3)
C22 C42 C52 119.4(3)
C44 C43 C24 120.2(3)
N12 C44 C43 121.5(3)
C54 C45 N8 122.3(3)
C54 C45 C62 121.7(3)
N8 C45 C62 115.9(2)
N9 C46 C26 122.2(3)
C60 C47 C49 119.6(3)
N5 C48 C63 120.9(3)
N5 C48 C51 114.5(2)
C63 C48 C51 124.6(3)
C63 C49 C47 117.9(3)
C63 C49 C12 120.4(3)
C47 C49 C12 121.6(3)
C73 C50 C64 119.8(3)
N6 C51 C61 121.0(3)
N6 C51 C48 115.1(2)
C61 C51 C48 123.8(3)
N6 C52 C42 122.2(3)
C62 C53 C33 120.3(3)
C45 C54 C38 119.8(3)
C70 C55 C36 121.0(3)
C38 C56 C68 121.6(3)
N2 C57 C23 120.6(3)
N2 C57 C31 114.4(3)
C23 C57 C31 125.0(3)
C64 C58 C40 119.9(3)
N12 C59 C65 121.4(3)
N12 C59 C71 113.9(3)
C65 C59 C71 124.7(3)
N5 C60 C47 122.2(3)
C51 C61 C22 119.9(3)
N4 C62 C53 121.7(3)
N4 C62 C45 114.9(3)
C53 C62 C45 123.3(3)
C49 C63 C48 120.2(3)
C58 C64 C50 118.1(3)
C58 C64 C10 121.2(3)
C50 C64 C10 120.7(3)
C59 C65 C24 119.7(3)
C25 C67 C39 122.2(3)
O3 C68 N8 122.4(2)
O3 C68 C56 118.2(3)
N8 C68 C56 119.4(3)
C37 C69 N3 122.0(3)
C37 C69 C70 122.9(3)
N3 C69 C70 115.2(3)
N9 C70 C55 120.9(3)
N9 C70 C69 114.7(3)
C55 C70 C69 124.4(3)
N11 C71 C27 121.5(3)
N11 C71 C59 114.5(2)
C27 C71 C59 124.0(3)
N7 C72 C41 122.0(3)
N7 C72 C73 113.7(2)
C41 C72 C73 124.2(3)
N10 C73 C50 120.9(3)
N10 C73 C72 114.5(2)
C50 C73 C72 124.6(3)
O1C Cl3 O3C 115.0(4)
O1C Cl3 O4C 109.9(4)
O3C Cl3 O4C 105.8(4)
O1C Cl3 O2C 109.4(3)
O3C Cl3 O2C 109.0(3)
O4C Cl3 O2C 107.5(4)
O2A Cl1 O1A 109.6(3)
O2A Cl1 O4A 109.7(3)
O1A Cl1 O4A 108.5(2)
O2A Cl1 O3A 110.0(3)
O1A Cl1 O3A 109.5(2)
O4A Cl1 O3A 109.5(2)
O3B Cl2 O1B 109.3(2)
O3B Cl2 O4B 109.2(2)
O1B Cl2 O4B 110.1(2)
O3B Cl2 O2B 109.1(2)
O1B Cl2 O2B 109.8(2)
O4B Cl2 O2B 109.39(18)
N1A C2A C1A 169.4(14)
N2C C2C C1C 178.4(10)
N2B C2B C1B 174.7(14)
N2D C3D C2D 178.3(11)
O6E Cl4 O5E 148.9(11)
O6E Cl4 O2E 109.5(10)
O5E Cl4 O2E 97.2(8)
O6E Cl4 O3E 52.0(13)
O5E Cl4 O3E 121.6(11)
O2E Cl4 O3E 127.4(7)
O6E Cl4 O1E 52.7(14)
O5E Cl4 O1E 111.9(11)
O2E Cl4 O1E 92.8(13)
O3E Cl4 O1E 102.3(11)
O6E Cl4 O4E 113.7(12)
O5E Cl4 O4E 36.4(8)
O2E Cl4 O4E 118.0(6)
O3E Cl4 O4E 114.1(7)
O1E Cl4 O4E 80.6(12)
O6E Cl4 O7E 111.6(15)
O5E Cl4 O7E 81.2(11)
O2E Cl4 O7E 94.0(10)
O3E Cl4 O7E 62.5(9)
O1E Cl4 O7E 164.4(9)
O4E Cl4 O7E 108.3(11)

loop_
_geom_bond_atom_site_label_1
_geom_bond_atom_site_label_2
_geom_bond_distance
Mn1 O6 1.7566(19)
Mn1 O4 1.761(2)
Mn1 N8 2.011(2)
Mn1 N10 2.016(2)
Mn1 N7 2.075(2)
Mn1 N4 2.091(2)
Mn1 Mn2 3.1785(7)
Mn2 O2 1.788(2)
Mn2 O6 1.7982(19)
Mn2 O7 1.8170(19)
Mn2 O3 1.956(2)
Mn2 N5 2.068(2)
Mn2 N6 2.072(2)
Mn2 Mn4 3.1958(8)
Mn3 O7 1.7617(19)
Mn3 O5 1.770(2)
Mn3 N12 2.013(2)
Mn3 N3 2.014(2)
Mn3 N9 2.061(2)
Mn3 N11 2.086(2)
Mn3 Mn4 3.1876(7)
Mn4 O2 1.788(2)
Mn4 O5 1.792(2)
Mn4 O4 1.8275(19)
Mn4 O1 1.938(2)
Mn4 N1 2.073(3)
Mn4 N2 2.077(3)
O1 C39 1.282(4)
O3 C68 1.289(3)
N1 C32 1.334(4)
N1 C31 1.352(4)
N2 C30 1.334(4)
N2 C57 1.358(4)
N3 C39 1.364(4)
N3 C69 1.379(4)
N4 C15 1.344(4)
N4 C62 1.350(4)
N5 C60 1.336(4)
N5 C48 1.356(3)
N6 C52 1.328(4)
N6 C51 1.353(4)
N7 C35 1.339(4)
N7 C72 1.360(4)
N8 C68 1.364(4)
N8 C45 1.381(4)
N9 C46 1.338(4)
N9 C70 1.355(4)
N10 C40 1.332(4)
N10 C73 1.355(4)
N11 C34 1.337(4)
N11 C71 1.359(4)
N12 C44 1.346(4)
N12 C59 1.354(4)
C1 C13 1.516(5)
C2 C8 1.509(5)
C3 C25 1.516(5)
C4 C22 1.512(5)
C5 C33 1.510(5)
C6 C7 1.379(6)
C6 C27 1.386(5)
C6 C17 1.517(5)
C7 C34 1.379(5)
C8 C23 1.383(6)
C8 C14 1.390(6)
C9 C24 1.494(5)
C10 C64 1.509(4)
C11 C36 1.497(5)
C12 C49 1.508(4)
C13 C18 1.388(6)
C13 C19 1.390(6)
C14 C30 1.384(5)
C15 C16 1.373(5)
C16 C33 1.386(5)
C18 C32 1.383(5)
C19 C31 1.389(5)
C20 C29 1.497(4)
C21 C38 1.507(4)
C22 C42 1.383(5)
C22 C61 1.394(5)
C23 C57 1.383(5)
C24 C43 1.380(5)
C24 C65 1.386(5)
C25 C67 1.355(5)
C25 C37 1.404(5)
C26 C46 1.375(5)
C26 C36 1.388(5)
C27 C71 1.387(4)
C28 C35 1.381(4)
C28 C29 1.388(4)
C29 C41 1.392(4)
C31 C57 1.480(5)
C33 C53 1.392(5)
C36 C55 1.389(5)
C37 C69 1.374(4)
C38 C56 1.359(4)
C38 C54 1.405(5)
C39 C67 1.421(4)
C40 C58 1.390(4)
C41 C72 1.378(4)
C42 C52 1.391(4)
C43 C44 1.375(4)
C45 C54 1.369(4)
C45 C62 1.473(4)
C47 C60 1.384(4)
C47 C49 1.388(4)
C48 C63 1.389(4)
C48 C51 1.475(4)
C49 C63 1.387(4)
C50 C73 1.384(4)
C50 C64 1.396(4)
C51 C61 1.385(4)
C53 C62 1.381(4)
C55 C70 1.377(4)
C56 C68 1.424(4)
C58 C64 1.375(5)
C59 C65 1.382(4)
C59 C71 1.479(4)
C69 C70 1.475(4)
C72 C73 1.483(4)
Cl3 O1C 1.342(4)
Cl3 O3C 1.363(4)
Cl3 O4C 1.389(5)
Cl3 O2C 1.416(4)
Cl1 O2A 1.390(4)
Cl1 O1A 1.404(3)
Cl1 O4A 1.414(3)
Cl1 O3A 1.428(3)
Cl2 O3B 1.420(3)
Cl2 O1B 1.425(4)
Cl2 O4B 1.436(3)
Cl2 O2B 1.440(3)
N1A C2A 1.145(13)
C1A C2A 1.479(13)
C1C C2C 1.395(10)
N2C C2C 1.125(10)
N2B C2B 1.175(13)
C1B C2B 1.446(15)
C2D C3D 1.513(13)
N2D C3D 1.170(13)
Cl4 O6E 1.209(12)
Cl4 O5E 1.233(10)
Cl4 O2E 1.324(7)
Cl4 O3E 1.364(11)
Cl4 O1E 1.471(16)
Cl4 O4E 1.487(10)
Cl4 O7E 1.524(13)

loop_
_geom_torsion_atom_site_label_1
_geom_torsion_atom_site_label_2
_geom_torsion_atom_site_label_3
_geom_torsion_atom_site_label_4
_geom_torsion
O6 Mn1 Mn2 O2 145.00(15)
O4 Mn1 Mn2 O2 22.80(9)
N8 Mn1 Mn2 O2 -74.10(10)
N10 Mn1 Mn2 O2 112.84(10)
N7 Mn1 Mn2 O2 -162.04(9)
N4 Mn1 Mn2 O2 -43.48(17)
O4 Mn1 Mn2 O6 -122.20(15)
N8 Mn1 Mn2 O6 140.90(15)
N10 Mn1 Mn2 O6 -32.16(15)
N7 Mn1 Mn2 O6 52.96(15)
N4 Mn1 Mn2 O6 171.5(2)
O6 Mn1 Mn2 O7 53.77(15)
O4 Mn1 Mn2 O7 -68.42(9)
N8 Mn1 Mn2 O7 -165.33(10)
N10 Mn1 Mn2 O7 21.61(10)
N7 Mn1 Mn2 O7 106.73(10)
N4 Mn1 Mn2 O7 -134.71(17)
O6 Mn1 Mn2 O3 -119.75(15)
O4 Mn1 Mn2 O3 118.05(9)
N8 Mn1 Mn2 O3 21.14(9)
N10 Mn1 Mn2 O3 -151.92(10)
N7 Mn1 Mn2 O3 -66.79(9)
N4 Mn1 Mn2 O3 51.77(17)
O6 Mn1 Mn2 N5 -40.28(15)
O4 Mn1 Mn2 N5 -162.48(9)
N8 Mn1 Mn2 N5 100.61(10)
N10 Mn1 Mn2 N5 -72.45(10)
N7 Mn1 Mn2 N5 12.68(10)
N4 Mn1 Mn2 N5 131.24(17)
O6 Mn1 Mn2 N6 -161.2(3)
O4 Mn1 Mn2 N6 76.6(2)
N8 Mn1 Mn2 N6 -20.3(2)
N10 Mn1 Mn2 N6 166.6(2)
N7 Mn1 Mn2 N6 -108.3(2)
N4 Mn1 Mn2 N6 10.3(3)
O6 Mn1 Mn2 Mn4 121.49(14)
O4 Mn1 Mn2 Mn4 -0.71(6)
N8 Mn1 Mn2 Mn4 -97.62(7)
N10 Mn1 Mn2 Mn4 89.32(8)
N7 Mn1 Mn2 Mn4 174.45(7)
N4 Mn1 Mn2 Mn4 -66.99(15)
O7 Mn3 Mn4 O2 21.13(9)
O5 Mn3 Mn4 O2 145.38(16)
N12 Mn3 Mn4 O2 110.29(10)
N3 Mn3 Mn4 O2 -76.36(10)
N9 Mn3 Mn4 O2 -45.26(17)
N11 Mn3 Mn4 O2 -166.38(10)
O7 Mn3 Mn4 O5 -124.25(16)
N12 Mn3 Mn4 O5 -35.10(16)
N3 Mn3 Mn4 O5 138.26(16)
N9 Mn3 Mn4 O5 169.4(2)
N11 Mn3 Mn4 O5 48.24(16)
O7 Mn3 Mn4 O4 -70.28(9)
O5 Mn3 Mn4 O4 53.97(16)
N12 Mn3 Mn4 O4 18.88(10)
N3 Mn3 Mn4 O4 -167.77(10)
N9 Mn3 Mn4 O4 -136.67(17)
N11 Mn3 Mn4 O4 102.21(10)
O7 Mn3 Mn4 O1 116.61(10)
O5 Mn3 Mn4 O1 -119.14(16)
N12 Mn3 Mn4 O1 -154.23(10)
N3 Mn3 Mn4 O1 19.12(10)
N9 Mn3 Mn4 O1 50.22(17)
N11 Mn3 Mn4 O1 -70.90(10)
O7 Mn3 Mn4 N1 -162.60(10)
O5 Mn3 Mn4 N1 -38.34(16)
N12 Mn3 Mn4 N1 -73.44(11)
N3 Mn3 Mn4 N1 99.91(11)
N9 Mn3 Mn4 N1 131.01(18)
N11 Mn3 Mn4 N1 9.89(11)
O7 Mn3 Mn4 N2 75.4(2)
O5 Mn3 Mn4 N2 -160.3(3)
N12 Mn3 Mn4 N2 164.6(2)
N3 Mn3 Mn4 N2 -22.1(2)
N9 Mn3 Mn4 N2 9.0(3)
N11 Mn3 Mn4 N2 -112.1(2)
O7 Mn3 Mn4 Mn2 -1.85(6)
O5 Mn3 Mn4 Mn2 122.40(14)
N12 Mn3 Mn4 Mn2 87.30(7)
N3 Mn3 Mn4 Mn2 -99.34(7)
N9 Mn3 Mn4 Mn2 -68.24(16)
N11 Mn3 Mn4 Mn2 170.64(7)
O6 Mn2 Mn4 O2 142.74(16)
O7 Mn2 Mn4 O2 -120.03(16)
O3 Mn2 Mn4 O2 56.91(16)
N5 Mn2 Mn4 O2 -165.3(3)
N6 Mn2 Mn4 O2 -39.59(16)
Mn1 Mn2 Mn4 O2 119.98(15)
O2 Mn2 Mn4 O5 144.36(16)
O6 Mn2 Mn4 O5 -72.90(9)
O7 Mn2 Mn4 O5 24.34(9)
O3 Mn2 Mn4 O5 -158.73(9)
N5 Mn2 Mn4 O5 -21.0(2)
N6 Mn2 Mn4 O5 104.78(10)
Mn1 Mn2 Mn4 O5 -95.65(7)
O2 Mn2 Mn4 O4 -119.30(16)
O6 Mn2 Mn4 O4 23.44(9)
O7 Mn2 Mn4 O4 120.67(9)
O3 Mn2 Mn4 O4 -62.39(9)
N5 Mn2 Mn4 O4 75.4(2)
N6 Mn2 Mn4 O4 -158.88(9)
Mn1 Mn2 Mn4 O4 0.68(6)
O2 Mn2 Mn4 O1 58.60(16)
O6 Mn2 Mn4 O1 -158.66(10)
O7 Mn2 Mn4 O1 -61.43(10)
O3 Mn2 Mn4 O1 115.51(10)
N5 Mn2 Mn4 O1 -106.7(2)
N6 Mn2 Mn4 O1 19.01(10)
Mn1 Mn2 Mn4 O1 178.58(8)
O2 Mn2 Mn4 N1 -160.2(3)
O6 Mn2 Mn4 N1 -17.5(2)
O7 Mn2 Mn4 N1 79.7(2)
O3 Mn2 Mn4 N1 -103.3(2)
N5 Mn2 Mn4 N1 34.4(3)
N6 Mn2 Mn4 N1 160.2(2)
Mn1 Mn2 Mn4 N1 -40.2(2)
O2 Mn2 Mn4 N2 -37.87(16)
O6 Mn2 Mn4 N2 104.87(10)
O7 Mn2 Mn4 N2 -157.90(10)
O3 Mn2 Mn4 N2 19.04(10)
N5 Mn2 Mn4 N2 156.8(2)
N6 Mn2 Mn4 N2 -77.45(10)
Mn1 Mn2 Mn4 N2 82.11(8)
O2 Mn2 Mn4 Mn3 121.83(14)
O6 Mn2 Mn4 Mn3 -95.44(6)
O7 Mn2 Mn4 Mn3 1.80(6)
O3 Mn2 Mn4 Mn3 178.73(7)
N5 Mn2 Mn4 Mn3 -43.5(2)
N6 Mn2 Mn4 Mn3 82.24(7)
Mn1 Mn2 Mn4 Mn3 -118.189(19)
O2 Mn4 O1 C39 45.9(3)
O5 Mn4 O1 C39 -53.6(3)
O4 Mn4 O1 C39 -169.2(5)
N1 Mn4 O1 C39 -145.5(3)
N2 Mn4 O1 C39 136.7(3)
Mn3 Mn4 O1 C39 -30.8(3)
Mn2 Mn4 O1 C39 23.3(3)
O6 Mn2 O2 Mn4 -36.72(15)
O7 Mn2 O2 Mn4 59.60(14)
O3 Mn2 O2 Mn4 -126.87(14)
N5 Mn2 O2 Mn4 155.8(4)
N6 Mn2 O2 Mn4 143.89(14)
Mn1 Mn2 O2 Mn4 -51.60(12)
O5 Mn4 O2 Mn2 -35.23(15)
O4 Mn4 O2 Mn2 60.31(15)
O1 Mn4 O2 Mn2 -125.27(14)
N1 Mn4 O2 Mn2 147.7(4)
N2 Mn4 O2 Mn2 145.46(14)
Mn3 Mn4 O2 Mn2 -50.02(12)
O2 Mn2 O3 C68 43.8(2)
O6 Mn2 O3 C68 -55.0(2)
O7 Mn2 O3 C68 -175.8(4)
N5 Mn2 O3 C68 -146.6(2)
N6 Mn2 O3 C68 135.0(2)
Mn1 Mn2 O3 C68 -32.4(2)
Mn4 Mn2 O3 C68 21.7(2)
O6 Mn1 O4 Mn4 -21.33(16)
N8 Mn1 O4 Mn4 76.53(16)
N10 Mn1 O4 Mn4 -114.22(15)
N7 Mn1 O4 Mn4 -154.0(4)
N4 Mn1 O4 Mn4 156.68(16)
Mn2 Mn1 O4 Mn4 1.47(13)
O2 Mn4 O4 Mn1 -24.63(16)
O5 Mn4 O4 Mn1 75.35(16)
O1 Mn4 O4 Mn1 -169.5(5)
N1 Mn4 O4 Mn1 166.75(17)
N2 Mn4 O4 Mn1 -115.01(16)
Mn3 Mn4 O4 Mn1 54.28(16)
Mn2 Mn4 O4 Mn1 -1.46(13)
O7 Mn3 O5 Mn4 56.09(15)
N12 Mn3 O5 Mn4 147.46(14)
N3 Mn3 O5 Mn4 -40.52(15)
N9 Mn3 O5 Mn4 -90.2(11)
N11 Mn3 O5 Mn4 -134.07(15)
O2 Mn4 O5 Mn3 -34.23(15)
O4 Mn4 O5 Mn3 -130.78(14)
O1 Mn4 O5 Mn3 57.99(15)
N1 Mn4 O5 Mn3 145.20(14)
N2 Mn4 O5 Mn3 142.0(5)
Mn2 Mn4 O5 Mn3 -49.60(12)
O4 Mn1 O6 Mn2 58.24(14)
N8 Mn1 O6 Mn2 -38.02(15)
N10 Mn1 O6 Mn2 151.34(14)
N7 Mn1 O6 Mn2 -130.01(14)
N4 Mn1 O6 Mn2 -90.7(14)
O2 Mn2 O6 Mn1 -34.45(15)
O7 Mn2 O6 Mn1 -131.28(13)
O3 Mn2 O6 Mn1 57.43(14)
N5 Mn2 O6 Mn1 143.25(14)
N6 Mn2 O6 Mn1 142.1(5)
Mn4 Mn2 O6 Mn1 -50.42(12)
O5 Mn3 O7 Mn2 -18.13(16)
N12 Mn3 O7 Mn2 -106.82(15)
N3 Mn3 O7 Mn2 78.99(16)
N9 Mn3 O7 Mn2 159.19(16)
N11 Mn3 O7 Mn2 -137.8(4)
Mn4 Mn3 O7 Mn2 3.90(13)
O2 Mn2 O7 Mn3 -26.90(16)
O6 Mn2 O7 Mn3 72.55(15)
O3 Mn2 O7 Mn3 -167.0(4)
N5 Mn2 O7 Mn3 163.75(16)
N6 Mn2 O7 Mn3 -117.46(16)
Mn1 Mn2 O7 Mn3 51.54(16)
Mn4 Mn2 O7 Mn3 -3.90(13)
O2 Mn4 N1 C32 172.9(4)
O5 Mn4 N1 C32 -4.2(3)
O4 Mn4 N1 C32 -98.5(3)
O1 Mn4 N1 C32 85.4(3)
N2 Mn4 N1 C32 175.2(3)
Mn3 Mn4 N1 C32 11.8(3)
Mn2 Mn4 N1 C32 -57.7(4)
O2 Mn4 N1 C31 -16.3(6)
O5 Mn4 N1 C31 166.6(2)
O4 Mn4 N1 C31 72.2(2)
O1 Mn4 N1 C31 -103.9(2)
N2 Mn4 N1 C31 -14.0(2)
Mn3 Mn4 N1 C31 -177.5(2)
Mn2 Mn4 N1 C31 113.0(3)
O2 Mn4 N2 C30 1.6(3)
O5 Mn4 N2 C30 -174.6(5)
O4 Mn4 N2 C30 97.3(3)
O1 Mn4 N2 C30 -90.6(3)
N1 Mn4 N2 C30 -177.9(3)
Mn3 Mn4 N2 C30 -50.8(4)
Mn2 Mn4 N2 C30 17.6(3)
O2 Mn4 N2 C57 -163.9(2)
O5 Mn4 N2 C57 19.8(7)
O4 Mn4 N2 C57 -68.3(2)
O1 Mn4 N2 C57 103.9(2)
N1 Mn4 N2 C57 16.5(2)
Mn3 Mn4 N2 C57 143.61(19)
Mn2 Mn4 N2 C57 -147.91(19)
O7 Mn3 N3 C39 -99.0(3)
O5 Mn3 N3 C39 0.1(3)
N12 Mn3 N3 C39 120.2(6)
N9 Mn3 N3 C39 176.4(3)
N11 Mn3 N3 C39 88.0(3)
Mn4 Mn3 N3 C39 -17.4(2)
O7 Mn3 N3 C69 83.5(2)
O5 Mn3 N3 C69 -177.4(2)
N12 Mn3 N3 C69 -57.4(7)
N9 Mn3 N3 C69 -1.1(2)
N11 Mn3 N3 C69 -89.5(2)
Mn4 Mn3 N3 C69 165.1(2)
O6 Mn1 N4 C15 -130.4(13)
O4 Mn1 N4 C15 80.4(3)
N8 Mn1 N4 C15 176.5(3)
N10 Mn1 N4 C15 -12.4(3)
N7 Mn1 N4 C15 -91.1(3)
Mn2 Mn1 N4 C15 146.4(2)
O6 Mn1 N4 C62 61.4(15)
O4 Mn1 N4 C62 -87.8(2)
N8 Mn1 N4 C62 8.3(2)
N10 Mn1 N4 C62 179.5(2)
N7 Mn1 N4 C62 100.8(2)
Mn2 Mn1 N4 C62 -21.7(3)
O2 Mn2 N5 C60 163.2(4)
O6 Mn2 N5 C60 -4.4(2)
O7 Mn2 N5 C60 -99.6(2)
O3 Mn2 N5 C60 85.3(2)
N6 Mn2 N5 C60 175.4(2)
Mn1 Mn2 N5 C60 12.2(2)
Mn4 Mn2 N5 C60 -54.7(4)
O2 Mn2 N5 C48 -21.3(6)
O6 Mn2 N5 C48 171.04(19)
O7 Mn2 N5 C48 75.85(19)
O3 Mn2 N5 C48 -99.2(2)
N6 Mn2 N5 C48 -9.16(19)
Mn1 Mn2 N5 C48 -172.32(17)
Mn4 Mn2 N5 C48 120.8(2)
O2 Mn2 N6 C52 -5.0(2)
O6 Mn2 N6 C52 178.5(4)
O7 Mn2 N6 C52 90.9(2)
O3 Mn2 N6 C52 -96.8(2)
N5 Mn2 N6 C52 177.3(2)
Mn1 Mn2 N6 C52 -56.8(4)
Mn4 Mn2 N6 C52 11.7(3)
O2 Mn2 N6 C51 -168.7(2)
O6 Mn2 N6 C51 14.7(6)
O7 Mn2 N6 C51 -72.9(2)
O3 Mn2 N6 C51 99.4(2)
N5 Mn2 N6 C51 13.50(19)
Mn1 Mn2 N6 C51 139.42(19)
Mn4 Mn2 N6 C51 -152.10(18)
O6 Mn1 N7 C35 78.3(3)
O4 Mn1 N7 C35 -148.4(4)
N8 Mn1 N7 C35 -18.7(3)
N10 Mn1 N7 C35 171.0(3)
N4 Mn1 N7 C35 -99.2(3)
Mn2 Mn1 N7 C35 57.1(3)
O6 Mn1 N7 C72 -98.7(2)
O4 Mn1 N7 C72 34.7(6)
N8 Mn1 N7 C72 164.3(2)
N10 Mn1 N7 C72 -6.04(19)
N4 Mn1 N7 C72 83.8(2)
Mn2 Mn1 N7 C72 -119.87(19)
O6 Mn1 N8 C68 -3.7(2)
O4 Mn1 N8 C68 -102.8(2)
N10 Mn1 N8 C68 131.3(4)
N7 Mn1 N8 C68 85.9(2)
N4 Mn1 N8 C68 173.1(2)
Mn2 Mn1 N8 C68 -20.5(2)
O6 Mn1 N8 C45 -179.15(19)
O4 Mn1 N8 C45 81.8(2)
N10 Mn1 N8 C45 -44.1(5)
N7 Mn1 N8 C45 -89.5(2)
N4 Mn1 N8 C45 -2.3(2)
Mn2 Mn1 N8 C45 164.1(2)
O7 Mn3 N9 C46 78.8(3)
O5 Mn3 N9 C46 -134.7(11)
N12 Mn3 N9 C46 -12.5(3)
N3 Mn3 N9 C46 175.2(3)
N11 Mn3 N9 C46 -90.8(3)
Mn4 Mn3 N9 C46 144.7(2)
O7 Mn3 N9 C70 -89.3(2)
O5 Mn3 N9 C70 57.3(12)
N12 Mn3 N9 C70 179.4(2)
N3 Mn3 N9 C70 7.1(2)
N11 Mn3 N9 C70 101.1(2)
Mn4 Mn3 N9 C70 -23.4(3)
O6 Mn1 N10 C40 -89.0(2)
O4 Mn1 N10 C40 9.4(2)
N8 Mn1 N10 C40 135.6(4)
N7 Mn1 N10 C40 -177.9(2)
N4 Mn1 N10 C40 94.4(2)
Mn2 Mn1 N10 C40 -75.1(2)
O6 Mn1 N10 C73 97.9(2)
O4 Mn1 N10 C73 -163.6(2)
N8 Mn1 N10 C73 -37.5(5)
N7 Mn1 N10 C73 9.0(2)
N4 Mn1 N10 C73 -78.7(2)
Mn2 Mn1 N10 C73 111.90(19)
O7 Mn3 N11 C34 -143.1(4)
O5 Mn3 N11 C34 96.2(3)
N12 Mn3 N11 C34 -174.8(3)
N3 Mn3 N11 C34 0.2(3)
N9 Mn3 N11 C34 -80.4(3)
Mn4 Mn3 N11 C34 76.6(3)
O7 Mn3 N11 C71 45.1(6)
O5 Mn3 N11 C71 -75.5(2)
N12 Mn3 N11 C71 13.4(2)
N3 Mn3 N11 C71 -171.6(2)
N9 Mn3 N11 C71 107.8(2)
Mn4 Mn3 N11 C71 -95.1(2)
O7 Mn3 N12 C44 1.9(2)
O5 Mn3 N12 C44 -96.6(2)
N3 Mn3 N12 C44 142.9(6)
N9 Mn3 N12 C44 87.5(2)
N11 Mn3 N12 C44 175.7(3)
Mn4 Mn3 N12 C44 -81.6(2)
O7 Mn3 N12 C59 172.9(2)
O5 Mn3 N12 C59 74.5(2)
N3 Mn3 N12 C59 -46.1(7)
N9 Mn3 N12 C59 -101.4(2)
N11 Mn3 N12 C59 -13.2(2)
Mn4 Mn3 N12 C59 89.5(2)
C27 C6 C7 C34 -2.3(6)
C17 C6 C7 C34 179.4(4)
C23 C8 C14 C30 -3.5(5)
C2 C8 C14 C30 176.4(4)
C62 N4 C15 C16 0.7(5)
Mn1 N4 C15 C16 -166.9(3)
N4 C15 C16 C33 0.5(6)
C19 C13 C18 C32 0.0(6)
C1 C13 C18 C32 180.0(4)
C18 C13 C19 C31 -0.8(6)
C1 C13 C19 C31 179.2(4)
C14 C8 C23 C57 1.9(5)
C2 C8 C23 C57 -178.0(3)
C7 C6 C27 C71 0.6(6)
C17 C6 C27 C71 178.9(4)
C35 C28 C29 C41 2.5(5)
C35 C28 C29 C20 -176.3(3)
C57 N2 C30 C14 1.4(5)
Mn4 N2 C30 C14 -163.5(3)
C8 C14 C30 N2 1.9(5)
C32 N1 C31 C19 -0.5(5)
Mn4 N1 C31 C19 -171.8(3)
C32 N1 C31 C57 -179.1(3)
Mn4 N1 C31 C57 9.6(3)
C13 C19 C31 N1 1.1(6)
C13 C19 C31 C57 179.6(4)
C31 N1 C32 C18 -0.4(5)
Mn4 N1 C32 C18 170.0(3)
C13 C18 C32 N1 0.6(6)
C15 C16 C33 C53 -1.2(6)
C15 C16 C33 C5 177.5(4)
C71 N11 C34 C7 1.2(5)
Mn3 N11 C34 C7 -170.2(3)
C6 C7 C34 N11 1.5(6)
C72 N7 C35 C28 -0.9(5)
Mn1 N7 C35 C28 -177.8(2)
C29 C28 C35 N7 -1.4(5)
C46 C26 C36 C55 -0.3(5)
C46 C26 C36 C11 180.0(4)
C67 C25 C37 C69 1.5(6)
C3 C25 C37 C69 -178.9(4)
Mn4 O1 C39 N3 29.5(4)
Mn4 O1 C39 C67 -152.8(3)
C69 N3 C39 O1 -178.8(3)
Mn3 N3 C39 O1 3.8(4)
C69 N3 C39 C67 3.5(4)
Mn3 N3 C39 C67 -174.0(2)
C73 N10 C40 C58 3.4(4)
Mn1 N10 C40 C58 -169.5(2)
C28 C29 C41 C72 -1.4(5)
C20 C29 C41 C72 177.5(3)
C61 C22 C42 C52 -2.3(5)
C4 C22 C42 C52 177.3(4)
C65 C24 C43 C44 0.5(5)
C9 C24 C43 C44 178.8(3)
C59 N12 C44 C43 0.7(4)
Mn3 N12 C44 C43 171.6(2)
C24 C43 C44 N12 -1.3(5)
C68 N8 C45 C54 -1.4(4)
Mn1 N8 C45 C54 174.4(2)
C68 N8 C45 C62 -179.5(3)
Mn1 N8 C45 C62 -3.7(3)
C70 N9 C46 C26 1.1(5)
Mn3 N9 C46 C26 -166.4(3)
C36 C26 C46 N9 -0.4(5)
C60 N5 C48 C63 -1.3(4)
Mn2 N5 C48 C63 -177.1(2)
C60 N5 C48 C51 179.5(2)
Mn2 N5 C48 C51 3.8(3)
C60 C47 C49 C63 -0.6(5)
C60 C47 C49 C12 179.6(3)
C52 N6 C51 C61 -2.6(4)
Mn2 N6 C51 C61 162.0(2)
C52 N6 C51 C48 179.8(2)
Mn2 N6 C51 C48 -15.6(3)
N5 C48 C51 N6 7.9(4)
C63 C48 C51 N6 -171.2(3)
N5 C48 C51 C61 -169.7(3)
C63 C48 C51 C61 11.2(5)
C51 N6 C52 C42 2.4(4)
Mn2 N6 C52 C42 -160.6(2)
C22 C42 C52 N6 0.0(5)
C16 C33 C53 C62 0.8(5)
C5 C33 C53 C62 -177.9(4)
N8 C45 C54 C38 -1.5(5)
C62 C45 C54 C38 176.5(3)
C56 C38 C54 C45 1.4(5)
C21 C38 C54 C45 -177.8(4)
C26 C36 C55 C70 0.4(5)
C11 C36 C55 C70 -179.9(3)
C54 C38 C56 C68 1.5(5)
C21 C38 C56 C68 -179.3(4)
C30 N2 C57 C23 -3.0(4)
Mn4 N2 C57 C23 163.3(2)
C30 N2 C57 C31 177.2(3)
Mn4 N2 C57 C31 -16.5(3)
C8 C23 C57 N2 1.3(5)
C8 C23 C57 C31 -179.0(3)
N1 C31 C57 N2 4.6(4)
C19 C31 C57 N2 -174.0(3)
N1 C31 C57 C23 -175.1(3)
C19 C31 C57 C23 6.3(5)
N10 C40 C58 C64 0.4(5)
C44 N12 C59 C65 0.6(4)
Mn3 N12 C59 C65 -170.8(2)
C44 N12 C59 C71 -177.7(3)
Mn3 N12 C59 C71 10.8(3)
C48 N5 C60 C47 1.1(4)
Mn2 N5 C60 C47 176.5(2)
C49 C47 C60 N5 -0.2(5)
N6 C51 C61 C22 0.3(5)
C48 C51 C61 C22 177.7(3)
C42 C22 C61 C51 2.1(5)
C4 C22 C61 C51 -177.5(4)
C15 N4 C62 C53 -1.1(5)
Mn1 N4 C62 C53 168.3(2)
C15 N4 C62 C45 178.1(3)
Mn1 N4 C62 C45 -12.5(3)
C33 C53 C62 N4 0.3(5)
C33 C53 C62 C45 -178.8(3)
C54 C45 C62 N4 -167.1(3)
N8 C45 C62 N4 11.0(4)
C54 C45 C62 C53 12.1(5)
N8 C45 C62 C53 -169.8(3)
C47 C49 C63 C48 0.4(5)
C12 C49 C63 C48 -179.8(3)
N5 C48 C63 C49 0.6(4)
C51 C48 C63 C49 179.6(3)
C40 C58 C64 C50 -3.7(5)
C40 C58 C64 C10 174.7(3)
C73 C50 C64 C58 3.2(5)
C73 C50 C64 C10 -175.1(3)
N12 C59 C65 C24 -1.4(5)
C71 C59 C65 C24 176.8(3)
C43 C24 C65 C59 0.8(5)
C9 C24 C65 C59 -177.5(3)
C37 C25 C67 C39 -1.2(6)
C3 C25 C67 C39 179.2(4)
O1 C39 C67 C25 -179.2(4)
N3 C39 C67 C25 -1.3(5)
Mn2 O3 C68 N8 29.5(4)
Mn2 O3 C68 C56 -152.9(2)
C45 N8 C68 O3 -178.2(3)
Mn1 N8 C68 O3 6.6(4)
C45 N8 C68 C56 4.2(4)
Mn1 N8 C68 C56 -171.0(2)
C38 C56 C68 O3 178.0(3)
C38 C56 C68 N8 -4.4(5)
C25 C37 C69 N3 0.7(5)
C25 C37 C69 C70 179.8(3)
C39 N3 C69 C37 -3.2(4)
Mn3 N3 C69 C37 174.5(3)
C39 N3 C69 C70 177.6(3)
Mn3 N3 C69 C70 -4.6(3)
C46 N9 C70 C55 -1.0(4)
Mn3 N9 C70 C55 168.0(2)
C46 N9 C70 C69 179.5(3)
Mn3 N9 C70 C69 -11.5(3)
C36 C55 C70 N9 0.2(5)
C36 C55 C70 C69 179.7(3)
C37 C69 C70 N9 -168.3(3)
N3 C69 C70 N9 10.8(4)
C37 C69 C70 C55 12.2(5)
N3 C69 C70 C55 -168.7(3)
C34 N11 C71 C27 -3.0(5)
Mn3 N11 C71 C27 169.6(2)
C34 N11 C71 C59 175.7(3)
Mn3 N11 C71 C59 -11.8(3)
C6 C27 C71 N11 2.1(5)
C6 C27 C71 C59 -176.4(3)
N12 C59 C71 N11 1.1(4)
C65 C59 C71 N11 -177.2(3)
N12 C59 C71 C27 179.7(3)
C65 C59 C71 C27 1.4(5)
C35 N7 C72 C41 2.1(4)
Mn1 N7 C72 C41 179.4(2)
C35 N7 C72 C73 -174.8(3)
Mn1 N7 C72 C73 2.4(3)
C29 C41 C72 N7 -1.0(5)
C29 C41 C72 C73 175.7(3)
C40 N10 C73 C50 -3.8(4)
Mn1 N10 C73 C50 169.5(2)
C40 N10 C73 C72 176.3(2)
Mn1 N10 C73 C72 -10.4(3)
C64 C50 C73 N10 0.4(5)
C64 C50 C73 C72 -179.6(3)
N7 C72 C73 N10 5.0(4)
C41 C72 C73 N10 -171.8(3)
N7 C72 C73 C50 -174.9(3)
C41 C72 C73 C50 8.2(5)
